data_4501166
loop_
_publ_author_name
'Yan, Xuhuan'
'Li, Yafei'
'Wang, Qiong'
'Huang, Xiaoguang'
'Zhang, Ye'
'Gao, Cunji'
'Liu, Weisheng'
'Tang, Yu'
'Zhang, Hongrui'
'Shao, Yongliang'

_publ_section_title
;
 Two- to One-Dimensional: Radii-Dependent Self-Assembly Crystal Structures
 and Luminescent Properties of Lanthanide Coordination Polymers with an
 Amide Type Semirigid Bridging Ligand
;
_journal_issue 9
_journal_name_full 'Crystal Growth &amp; Design'
_journal_page_first 4205
_journal_paper_doi 10.1021/cg200816f
_journal_volume 11
_journal_year 2011
_chemical_formula_sum 'C54 H45.5 Er N6 O15'
_chemical_formula_weight 1185.72
_chemical_name_systematic
; 
 ? 
;
_space_group_IT_number 14
_symmetry_cell_setting monoclinic
_symmetry_space_group_name_Hall '-P 2yn'
_symmetry_space_group_name_H-M 'P 1 21/n 1'
_atom_sites_solution_hydrogens geom
_atom_sites_solution_primary direct
_atom_sites_solution_secondary difmap
_audit_creation_method SHELXL-97
_cell_angle_alpha 90.00
_cell_angle_beta 99.813(3)
_cell_angle_gamma 90.00
_cell_formula_units_Z 4
_cell_length_a 12.409(3)
_cell_length_b 20.477(6)
_cell_length_c 20.847(6)
_cell_measurement_reflns_used 6822
_cell_measurement_temperature 296(2)
_cell_measurement_theta_max 22.53
_cell_measurement_theta_min 2.22
_cell_volume 5220(2)
_computing_cell_refinement 'Bruker SAINT'
_computing_data_collection 'Bruker APEX2'
_computing_data_reduction 'Bruker SAINT'
_computing_molecular_graphics 'Bruker SHELXTL'
_computing_publication_material 'Bruker SHELXTL'
_computing_structure_refinement 'SHELXL-97 (Sheldrick, 2008)'
_computing_structure_solution 'SHELXS-97 (Sheldrick, 2008)'
_diffrn_ambient_temperature 296(2)
_diffrn_measured_fraction_theta_full 0.990
_diffrn_measured_fraction_theta_max 0.990
_diffrn_measurement_device_type 'Bruker APEX-II CCD'
_diffrn_measurement_method '\f and \w scans'
_diffrn_radiation_monochromator graphite
_diffrn_radiation_source 'fine-focus sealed tube'
_diffrn_radiation_type MoK\a
_diffrn_radiation_wavelength 0.71073
_diffrn_reflns_av_R_equivalents 0.0613
_diffrn_reflns_av_sigmaI/netI 0.0883
_diffrn_reflns_limit_h_max 14
_diffrn_reflns_limit_h_min -13
_diffrn_reflns_limit_k_max 24
_diffrn_reflns_limit_k_min -24
_diffrn_reflns_limit_l_max 24
_diffrn_reflns_limit_l_min -23
_diffrn_reflns_number 24223
_diffrn_reflns_theta_full 25.20
_diffrn_reflns_theta_max 25.20
_diffrn_reflns_theta_min 2.08
_exptl_absorpt_coefficient_mu 1.682
_exptl_absorpt_correction_T_max 0.6688
_exptl_absorpt_correction_T_min 0.6151
_exptl_absorpt_correction_type multi-scan
_exptl_absorpt_process_details SADABS
_exptl_crystal_colour pink
_exptl_crystal_density_diffrn 1.509
_exptl_crystal_density_method 'not measured'
_exptl_crystal_description block
_exptl_crystal_F_000 2398
_exptl_crystal_size_max 0.32
_exptl_crystal_size_mid 0.30
_exptl_crystal_size_min 0.26
_refine_diff_density_max 1.525
_refine_diff_density_min -1.144
_refine_diff_density_rms 0.097
_refine_ls_extinction_method none
_refine_ls_goodness_of_fit_ref 0.942
_refine_ls_hydrogen_treatment constr
_refine_ls_matrix_type full
_refine_ls_number_parameters 709
_refine_ls_number_reflns 9315
_refine_ls_number_restraints 6
_refine_ls_restrained_S_all 0.943
_refine_ls_R_factor_all 0.1158
_refine_ls_R_factor_gt 0.0561
_refine_ls_shift/su_max 0.001
_refine_ls_shift/su_mean 0.000
_refine_ls_structure_factor_coef Fsqd
_refine_ls_weighting_details 'calc w=1/[\s^2^(Fo^2^)+(0.0312P)^2^+35.8315P] where P=(Fo^2^+2Fc^2^)/3'
_refine_ls_weighting_scheme calc
_refine_ls_wR_factor_gt 0.1064
_refine_ls_wR_factor_ref 0.1333
_reflns_number_gt 5623
_reflns_number_total 9315
_reflns_threshold_expression >2sigma(I)
_cod_data_source_file cg200816f_si_002.cif
_cod_data_source_block p21n_(Compound_8)
_cod_depositor_comments
;
The following automatic conversions were performed:

'_symmetry_cell_setting' value 'Monoclinic' changed to 'monoclinic'
according to /home/saulius/struct/CIF-dictionaries/cif_core.dic
dictionary named 'cif_core.dic' version 2.4.1 from 2010-06-29.

Automatic conversion script
Id: cif_fix_values 1715 2011-07-08 13:25:40Z adriana 
;
_cod_original_sg_symbol_H-M P2(1)/n
_cod_original_formula_sum 'C54 H45.50 Er N6 O15'
_cod_database_code 4501166

loop_
_symmetry_equiv_pos_as_xyz
'x, y, z'
'-x+1/2, y+1/2, -z+1/2'
'-x, -y, -z'
'x-1/2, -y-1/2, z-1/2'

loop_
_atom_site_label
_atom_site_type_symbol
_atom_site_fract_x
_atom_site_fract_y
_atom_site_fract_z
_atom_site_U_iso_or_equiv
_atom_site_adp_type
_atom_site_occupancy
_atom_site_symmetry_multiplicity
_atom_site_calc_flag
_atom_site_refinement_flags
Er1 Er 0.76087(3) 0.69503(2) 0.380274(17) 0.04505(13) Uani 1 1 d .
C1 C 0.5084(7) 0.4790(5) 0.7612(5) 0.065(3) Uani 1 1 d .
H1 H 0.5670 0.4518 0.7574 0.078 Uiso 1 1 calc R
C2 C 0.4956(9) 0.5023(5) 0.8211(5) 0.076(3) Uani 1 1 d .
H2 H 0.5454 0.4898 0.8575 0.091 Uiso 1 1 calc R
C3 C 0.4117(9) 0.5433(5) 0.8288(5) 0.074(3) Uani 1 1 d .
H3 H 0.4040 0.5587 0.8697 0.088 Uiso 1 1 calc R
C4 C 0.3396(9) 0.5609(5) 0.7747(5) 0.075(3) Uani 1 1 d .
H4 H 0.2826 0.5891 0.7790 0.089 Uiso 1 1 calc R
C5 C 0.3492(7) 0.5380(5) 0.7141(5) 0.065(3) Uani 1 1 d .
H5 H 0.2988 0.5506 0.6779 0.078 Uiso 1 1 calc R
C6 C 0.4345(7) 0.4959(4) 0.7067(4) 0.052(2) Uani 1 1 d .
C7 C 0.4490(7) 0.4753(4) 0.6390(4) 0.058(2) Uani 1 1 d .
H7A H 0.3785 0.4619 0.6152 0.069 Uiso 1 1 calc R
H7B H 0.4725 0.5130 0.6168 0.069 Uiso 1 1 calc R
C8 C 0.5035(6) 0.3619(4) 0.6182(3) 0.0409(19) Uani 1 1 d .
C9 C 0.5931(6) 0.3143(4) 0.6164(3) 0.045(2) Uani 1 1 d .
C10 C 0.5666(7) 0.2579(4) 0.5792(4) 0.050(2) Uani 1 1 d .
H10 H 0.4955 0.2525 0.5571 0.060 Uiso 1 1 calc R
C11 C 0.6426(8) 0.2101(4) 0.5744(4) 0.062(3) Uani 1 1 d .
H11 H 0.6231 0.1732 0.5490 0.075 Uiso 1 1 calc R
C12 C 0.7449(8) 0.2171(5) 0.6065(4) 0.063(3) Uani 1 1 d .
H12 H 0.7958 0.1844 0.6033 0.075 Uiso 1 1 calc R
C13 C 0.7770(7) 0.2712(5) 0.6442(5) 0.062(3) Uani 1 1 d .
H13 H 0.8481 0.2742 0.6670 0.075 Uiso 1 1 calc R
C14 C 0.7028(7) 0.3211(5) 0.6482(4) 0.055(2) Uani 1 1 d .
C15 C 0.8327(7) 0.3804(5) 0.7254(5) 0.069(3) Uani 1 1 d .
H15A H 0.8907 0.3705 0.7011 0.082 Uiso 1 1 calc R
H15B H 0.8352 0.3485 0.7600 0.082 Uiso 1 1 calc R
C16 C 0.8484(7) 0.4482(5) 0.7540(4) 0.057(2) Uani 1 1 d .
C17 C 0.7977(8) 0.4688(6) 0.8041(5) 0.078(3) Uani 1 1 d .
H17 H 0.7507 0.4408 0.8210 0.093 Uiso 1 1 calc R
C18 C 0.8166(9) 0.5318(6) 0.8296(5) 0.081(3) Uani 1 1 d .
H18 H 0.7807 0.5464 0.8626 0.097 Uiso 1 1 calc R
C19 C 0.8881(8) 0.5715(5) 0.8056(5) 0.070(3) Uani 1 1 d .
H19 H 0.8999 0.6133 0.8229 0.084 Uiso 1 1 calc R
C20 C 0.9431(7) 0.5528(5) 0.7573(4) 0.058(2) Uani 1 1 d .
C21 C 0.9200(7) 0.4900(5) 0.7313(4) 0.057(2) Uani 1 1 d .
H21 H 0.9546 0.4761 0.6975 0.068 Uiso 1 1 calc R
C22 C 1.0253(7) 0.5964(5) 0.7327(4) 0.059(3) Uani 1 1 d .
H22A H 1.0380 0.6355 0.7591 0.071 Uiso 1 1 calc R
H22B H 1.0944 0.5737 0.7343 0.071 Uiso 1 1 calc R
C23 C 1.0422(7) 0.6484(4) 0.6306(4) 0.048(2) Uani 1 1 d .
C24 C 1.1432(7) 0.6726(4) 0.6563(5) 0.057(2) Uani 1 1 d .
H24 H 1.1718 0.6647 0.6998 0.069 Uiso 1 1 calc R
C25 C 1.2035(7) 0.7086(5) 0.6188(5) 0.074(3) Uani 1 1 d .
H25 H 1.2715 0.7255 0.6368 0.089 Uiso 1 1 calc R
C26 C 1.1604(8) 0.7190(6) 0.5536(5) 0.085(4) Uani 1 1 d .
H26 H 1.2010 0.7412 0.5269 0.101 Uiso 1 1 calc R
C27 C 1.0568(7) 0.6962(6) 0.5286(5) 0.073(3) Uani 1 1 d .
H27 H 1.0275 0.7055 0.4855 0.088 Uiso 1 1 calc R
C28 C 0.9957(7) 0.6607(5) 0.5648(4) 0.054(2) Uani 1 1 d .
C29 C 0.8817(7) 0.6421(5) 0.5349(4) 0.049(2) Uani 1 1 d .
C30 C 0.7236(8) 0.5713(6) 0.5422(5) 0.086(4) Uani 1 1 d .
H30A H 0.7199 0.5242 0.5463 0.103 Uiso 1 1 calc R
H30B H 0.6972 0.5826 0.4971 0.103 Uiso 1 1 calc R
C31 C 0.6509(7) 0.6037(5) 0.5857(5) 0.067(3) Uani 1 1 d .
C32 C 0.5607(11) 0.6358(7) 0.5605(6) 0.119(5) Uani 1 1 d .
H32 H 0.5430 0.6397 0.5155 0.143 Uiso 1 1 calc R
C33 C 0.4931(12) 0.6634(8) 0.5980(7) 0.139(7) Uani 1 1 d .
H33 H 0.4291 0.6844 0.5788 0.167 Uiso 1 1 calc R
C34 C 0.5209(10) 0.6596(6) 0.6640(6) 0.092(4) Uani 1 1 d .
H34 H 0.4762 0.6791 0.6901 0.110 Uiso 1 1 calc R
C35 C 0.6113(10) 0.6284(5) 0.6918(5) 0.081(3) Uani 1 1 d .
H35 H 0.6297 0.6258 0.7369 0.097 Uiso 1 1 calc R
C36 C 0.6764(9) 0.6003(6) 0.6529(5) 0.086(3) Uani 1 1 d .
H36 H 0.7395 0.5785 0.6720 0.103 Uiso 1 1 calc R
C37 C 0.9383(9) 0.6553(6) 0.1452(6) 0.085(3) Uani 1 1 d .
H37 H 0.9367 0.6925 0.1706 0.101 Uiso 1 1 calc R
C38 C 1.0014(13) 0.6547(11) 0.0958(10) 0.137(7) Uani 1 1 d .
H38 H 1.0391 0.6918 0.0865 0.164 Uiso 1 1 calc R
C39 C 1.0064(17) 0.6000(14) 0.0624(10) 0.155(10) Uani 1 1 d .
H39 H 1.0515 0.5985 0.0311 0.186 Uiso 1 1 calc R
C40 C 0.9491(19) 0.5471(11) 0.0724(10) 0.173(9) Uani 1 1 d .
H40 H 0.9518 0.5100 0.0470 0.208 Uiso 1 1 calc R
C41 C 0.8852(11) 0.5479(7) 0.1210(6) 0.103(4) Uani 1 1 d .
H41 H 0.8464 0.5108 0.1290 0.124 Uiso 1 1 calc R
C42 C 0.8794(7) 0.6020(5) 0.1561(4) 0.055(2) Uani 1 1 d .
C43 C 0.8108(7) 0.6026(5) 0.2085(4) 0.061(3) Uani 1 1 d .
H43A H 0.8044 0.5585 0.2245 0.073 Uiso 1 1 calc R
H43B H 0.8462 0.6292 0.2446 0.073 Uiso 1 1 calc R
C44 C 0.6371(7) 0.6582(4) 0.2204(4) 0.047(2) Uani 1 1 d .
C45 C 0.5263(6) 0.6820(4) 0.1911(3) 0.042(2) Uani 1 1 d .
C46 C 0.4701(7) 0.7182(4) 0.2307(4) 0.053(2) Uani 1 1 d .
H46 H 0.5027 0.7256 0.2736 0.064 Uiso 1 1 calc R
C47 C 0.3682(8) 0.7437(5) 0.2090(5) 0.063(3) Uani 1 1 d .
H47 H 0.3322 0.7679 0.2367 0.076 Uiso 1 1 calc R
C48 C 0.3201(8) 0.7326(5) 0.1453(5) 0.069(3) Uani 1 1 d .
H48 H 0.2513 0.7499 0.1298 0.082 Uiso 1 1 calc R
C49 C 0.3719(7) 0.6966(5) 0.1045(4) 0.067(3) Uani 1 1 d .
H49 H 0.3375 0.6891 0.0619 0.080 Uiso 1 1 calc R
C50 C 0.4757(7) 0.6709(4) 0.1260(4) 0.049(2) Uani 1 1 d .
C51A C 0.4836(12) 0.6213(7) 0.0200(5) 0.103(5) Uani 0.50 1 d P
C51B C 0.4836(12) 0.6213(7) 0.0200(5) 0.103(5) Uani 0.50 1 d P
C52 C 0.537(2) 0.5602(9) 0.0067(9) 0.088(9) Uani 0.50 1 d PD
C53 C 0.646(2) 0.5625(11) -0.0004(9) 0.083(7) Uani 0.50 1 d PD
H53 H 0.6799 0.6032 0.0023 0.100 Uiso 0.50 1 calc PR
C54 C 0.7091(18) 0.5082(11) -0.0115(9) 0.090(7) Uani 0.50 1 d PD
H54 H 0.7824 0.5138 -0.0146 0.108 Uiso 0.50 1 calc PR
C55 C 0.6633(17) 0.4461(10) -0.0178(8) 0.080(7) Uani 0.50 1 d PD
H55 H 0.7034 0.4097 -0.0265 0.096 Uiso 0.50 1 calc PR
C56 C 0.5544(15) 0.4413(9) -0.0104(8) 0.084(10) Uani 0.50 1 d PD
C57 C 0.5000 0.5000 0.0000 0.075(6) Uani 1 2 d SD
N1 N 0.5271(6) 0.4225(4) 0.6363(3) 0.060(2) Uani 1 1 d .
H1A H 0.5952 0.4319 0.6478 0.072 Uiso 1 1 calc R
N2 N 0.8376(6) 0.5931(4) 0.5609(3) 0.068(2) Uani 1 1 d .
H2A H 0.8784 0.5718 0.5914 0.081 Uiso 1 1 calc R
N3 N 0.7010(5) 0.6288(4) 0.1843(3) 0.0532(19) Uani 1 1 d .
H3A H 0.6762 0.6248 0.1434 0.064 Uiso 1 1 calc R
N4 N 0.8909(8) 0.5774(5) 0.3820(4) 0.067(2) Uani 1 1 d .
N5 N 0.9242(6) 0.7777(4) 0.3388(4) 0.058(2) Uani 1 1 d .
N6 N 0.6677(6) 0.8200(4) 0.4035(4) 0.060(2) Uani 1 1 d .
O1 O 0.4051(4) 0.3447(3) 0.6010(2) 0.0480(14) Uani 1 1 d .
O2 O 0.7289(4) 0.3776(3) 0.6833(3) 0.0632(17) Uani 1 1 d .
O3 O 0.9795(4) 0.6130(3) 0.6664(3) 0.0544(16) Uani 1 1 d .
O4 O 0.8331(4) 0.6711(3) 0.4858(3) 0.0576(17) Uani 1 1 d .
O5 O 0.6722(4) 0.6673(3) 0.2801(2) 0.0558(16) Uani 1 1 d .
O6 O 0.5310(5) 0.6350(3) 0.0878(3) 0.071(2) Uani 1 1 d .
O7 O 0.7903(5) 0.5778(3) 0.3854(3) 0.0669(18) Uani 1 1 d .
O8 O 0.9454(7) 0.5293(4) 0.3899(4) 0.116(3) Uani 1 1 d .
O9 O 0.9285(5) 0.6330(4) 0.3710(3) 0.0676(18) Uani 1 1 d .
O10 O 0.9088(5) 0.7738(3) 0.3967(3) 0.0617(17) Uani 1 1 d .
O11 O 0.9981(5) 0.8094(4) 0.3238(4) 0.087(2) Uani 1 1 d .
O12 O 0.8569(5) 0.7465(3) 0.2976(3) 0.0658(18) Uani 1 1 d .
O13 O 0.7082(5) 0.7828(3) 0.4504(3) 0.0556(16) Uani 1 1 d .
O14 O 0.6357(7) 0.8744(4) 0.4115(4) 0.098(3) Uani 1 1 d .
O15 O 0.6648(5) 0.7950(3) 0.3467(3) 0.0628(17) Uani 1 1 d .

loop_
_atom_site_aniso_label
_atom_site_aniso_U_11
_atom_site_aniso_U_22
_atom_site_aniso_U_33
_atom_site_aniso_U_23
_atom_site_aniso_U_13
_atom_site_aniso_U_12
Er1 0.0382(2) 0.0644(3) 0.02917(18) -0.0044(2) -0.00382(13) 0.0036(2)
C1 0.055(6) 0.070(7) 0.065(7) 0.008(5) 0.000(5) 0.015(5)
C2 0.072(7) 0.084(8) 0.065(7) 0.020(6) -0.006(6) 0.004(6)
C3 0.084(8) 0.085(8) 0.047(6) 0.004(5) -0.002(5) 0.000(6)
C4 0.077(7) 0.063(7) 0.079(7) -0.011(6) 0.004(6) 0.011(6)
C5 0.051(6) 0.075(7) 0.064(6) 0.000(5) -0.006(5) 0.014(5)
C6 0.045(5) 0.051(5) 0.054(5) -0.001(4) -0.006(4) -0.010(4)
C7 0.049(5) 0.053(6) 0.065(6) 0.001(5) -0.009(4) 0.010(5)
C8 0.036(5) 0.055(6) 0.030(4) -0.004(4) 0.001(3) -0.004(4)
C9 0.044(5) 0.059(6) 0.034(4) 0.002(4) 0.010(4) -0.001(4)
C10 0.041(5) 0.066(6) 0.043(5) 0.005(4) 0.004(4) -0.006(5)
C11 0.077(7) 0.052(6) 0.058(6) -0.007(4) 0.011(5) 0.016(5)
C12 0.075(7) 0.066(7) 0.043(5) -0.005(4) -0.003(5) 0.025(5)
C13 0.041(5) 0.071(6) 0.074(6) -0.012(5) 0.005(5) 0.011(5)
C14 0.043(5) 0.071(7) 0.051(5) -0.005(5) 0.010(4) 0.001(5)
C15 0.044(5) 0.070(7) 0.084(7) 0.001(6) -0.012(5) -0.003(5)
C16 0.032(5) 0.076(7) 0.057(6) 0.005(5) -0.011(4) 0.005(5)
C17 0.055(6) 0.101(9) 0.078(7) 0.007(7) 0.011(6) -0.015(6)
C18 0.069(7) 0.104(10) 0.074(7) -0.013(7) 0.025(6) -0.012(7)
C19 0.076(7) 0.078(7) 0.057(6) -0.007(5) 0.011(5) 0.000(6)
C20 0.055(6) 0.078(7) 0.034(5) 0.004(5) -0.013(4) -0.005(5)
C21 0.057(6) 0.064(6) 0.046(5) 0.000(5) -0.006(4) -0.005(5)
C22 0.055(6) 0.071(7) 0.045(5) 0.012(5) -0.010(4) -0.009(5)
C23 0.036(5) 0.063(6) 0.044(5) 0.003(4) 0.006(4) 0.003(4)
C24 0.033(5) 0.071(7) 0.065(6) 0.018(5) -0.001(4) 0.010(4)
C25 0.037(5) 0.092(9) 0.089(8) 0.005(6) -0.002(5) -0.003(5)
C26 0.041(6) 0.127(10) 0.085(8) 0.041(7) 0.011(5) -0.009(6)
C27 0.045(5) 0.113(8) 0.060(6) 0.024(7) 0.005(5) -0.006(6)
C28 0.033(5) 0.077(6) 0.050(5) 0.018(5) 0.006(4) 0.004(4)
C29 0.037(5) 0.067(6) 0.042(5) 0.005(5) 0.003(4) 0.000(4)
C30 0.056(6) 0.146(11) 0.051(6) 0.006(7) -0.001(5) -0.027(7)
C31 0.041(6) 0.106(9) 0.054(6) 0.010(6) 0.009(5) -0.010(6)
C32 0.111(11) 0.180(14) 0.071(8) 0.056(9) 0.030(8) 0.057(10)
C33 0.128(12) 0.223(18) 0.080(9) 0.047(10) 0.053(9) 0.092(12)
C34 0.092(9) 0.098(9) 0.095(10) 0.018(7) 0.044(8) 0.026(8)
C35 0.102(9) 0.081(8) 0.061(7) -0.009(6) 0.023(7) -0.006(7)
C36 0.073(8) 0.126(10) 0.056(7) 0.001(7) 0.006(6) 0.008(7)
C37 0.070(8) 0.095(9) 0.086(8) 0.029(7) 0.008(7) 0.012(7)
C38 0.078(11) 0.18(2) 0.153(17) 0.089(14) 0.023(11) 0.016(12)
C39 0.138(17) 0.23(3) 0.118(15) 0.069(18) 0.070(13) 0.099(19)
C40 0.25(3) 0.148(19) 0.140(17) -0.009(14) 0.092(17) 0.073(17)
C41 0.137(12) 0.097(10) 0.083(9) -0.007(8) 0.041(8) 0.023(9)
C42 0.045(5) 0.068(7) 0.050(6) 0.001(5) 0.008(4) 0.021(5)
C43 0.054(6) 0.085(7) 0.042(5) 0.001(5) -0.002(4) 0.018(5)
C44 0.058(6) 0.052(5) 0.029(4) -0.002(4) 0.002(4) -0.008(4)
C45 0.038(4) 0.056(6) 0.030(4) 0.001(4) -0.002(3) -0.005(4)
C46 0.047(5) 0.072(7) 0.040(5) -0.001(4) 0.008(4) 0.001(5)
C47 0.055(6) 0.076(7) 0.061(6) -0.001(5) 0.021(5) 0.005(5)
C48 0.045(6) 0.085(8) 0.071(7) 0.009(6) -0.003(5) 0.004(5)
C49 0.061(6) 0.082(7) 0.049(5) -0.005(6) -0.015(5) 0.007(6)
C50 0.052(5) 0.049(5) 0.040(5) -0.004(4) -0.005(4) 0.000(4)
C51A 0.135(12) 0.120(11) 0.038(6) -0.033(7) -0.031(6) 0.046(9)
C51B 0.135(12) 0.120(11) 0.038(6) -0.033(7) -0.031(6) 0.046(9)
C52 0.12(3) 0.10(2) 0.025(10) -0.013(12) -0.032(13) -0.054(19)
C53 0.103(19) 0.095(18) 0.044(12) -0.013(11) -0.007(12) -0.017(16)
C54 0.079(16) 0.13(2) 0.059(14) -0.025(14) 0.021(12) 0.008(17)
C55 0.13(2) 0.065(14) 0.034(10) -0.021(10) -0.023(12) 0.026(14)
C56 0.056(14) 0.17(3) 0.017(9) 0.029(13) -0.022(10) -0.061(18)
C57 0.067(11) 0.124(16) 0.030(7) -0.001(9) -0.008(7) 0.063(13)
N1 0.038(4) 0.066(5) 0.072(5) -0.007(4) -0.003(4) -0.003(4)
N2 0.042(4) 0.114(7) 0.042(4) 0.016(4) -0.006(3) -0.016(5)
N3 0.052(4) 0.079(5) 0.026(3) -0.012(3) 0.002(3) 0.007(4)
N4 0.073(7) 0.073(7) 0.058(5) -0.004(5) 0.022(4) 0.020(6)
N5 0.043(5) 0.063(5) 0.068(6) -0.003(4) 0.005(4) 0.007(4)
N6 0.060(5) 0.058(6) 0.061(5) -0.009(4) 0.004(4) 0.001(4)
O1 0.034(3) 0.070(4) 0.039(3) -0.005(3) 0.001(2) -0.002(3)
O2 0.032(3) 0.073(4) 0.077(4) -0.019(4) -0.013(3) 0.009(3)
O3 0.046(3) 0.078(4) 0.035(3) 0.011(3) -0.005(3) -0.007(3)
O4 0.049(4) 0.083(5) 0.036(3) 0.002(3) -0.006(3) 0.008(3)
O5 0.054(4) 0.079(4) 0.032(3) -0.007(3) -0.001(3) 0.004(3)
O6 0.075(4) 0.092(5) 0.036(3) -0.017(3) -0.016(3) 0.027(4)
O7 0.055(4) 0.074(5) 0.071(4) -0.013(4) 0.007(4) 0.006(3)
O8 0.110(7) 0.098(6) 0.154(8) 0.024(6) 0.062(6) 0.061(6)
O9 0.058(4) 0.084(5) 0.061(4) 0.000(4) 0.012(3) 0.016(4)
O10 0.053(4) 0.083(5) 0.045(4) -0.004(3) -0.004(3) -0.004(3)
O11 0.048(4) 0.097(6) 0.116(6) 0.033(5) 0.017(4) -0.009(4)
O12 0.063(4) 0.090(5) 0.046(4) -0.004(3) 0.014(3) -0.003(4)
O13 0.053(4) 0.074(4) 0.037(3) -0.004(3) -0.001(3) 0.004(3)
O14 0.127(7) 0.062(5) 0.103(6) -0.011(4) 0.016(5) 0.031(5)
O15 0.070(4) 0.070(4) 0.043(3) -0.003(3) -0.005(3) 0.008(3)

loop_
_atom_type_symbol
_atom_type_description
_atom_type_scat_dispersion_real
_atom_type_scat_dispersion_imag
_atom_type_scat_source
C C 0.0033 0.0016 'International Tables Vol C Tables 4.2.6.8 and 6.1.1.4'
H H 0.0000 0.0000 'International Tables Vol C Tables 4.2.6.8 and 6.1.1.4'
N N 0.0061 0.0033 'International Tables Vol C Tables 4.2.6.8 and 6.1.1.4'
O O 0.0106 0.0060 'International Tables Vol C Tables 4.2.6.8 and 6.1.1.4'
Er Er -0.2586 4.9576 'International Tables Vol C Tables 4.2.6.8 and 6.1.1.4'

loop_
_geom_angle_atom_site_label_1
_geom_angle_atom_site_label_2
_geom_angle_atom_site_label_3
_geom_angle
_geom_angle_site_symmetry_1
_geom_angle_site_symmetry_3
O5 Er1 O4 152.3(2) . .
O5 Er1 O1 76.14(19) . 3_666
O4 Er1 O1 88.62(19) . 3_666
O5 Er1 O15 78.8(2) . .
O4 Er1 O15 123.7(2) . .
O1 Er1 O15 86.4(2) 3_666 .
O5 Er1 O10 122.4(2) . .
O4 Er1 O10 81.0(2) . .
O1 Er1 O10 152.4(2) 3_666 .
O15 Er1 O10 78.6(2) . .
O5 Er1 O7 80.7(2) . .
O4 Er1 O7 73.4(2) . .
O1 Er1 O7 77.1(2) 3_666 .
O15 Er1 O7 156.2(2) . .
O10 Er1 O7 123.1(2) . .
O5 Er1 O9 94.7(2) . .
O4 Er1 O9 76.6(2) . .
O1 Er1 O9 128.2(2) 3_666 .
O15 Er1 O9 142.6(2) . .
O10 Er1 O9 74.1(2) . .
O7 Er1 O9 51.2(2) . .
O5 Er1 O13 126.34(19) . .
O4 Er1 O13 71.7(2) . .
O1 Er1 O13 79.80(19) 3_666 .
O15 Er1 O13 52.27(19) . .
O10 Er1 O13 72.7(2) . .
O7 Er1 O13 138.2(2) . .
O9 Er1 O13 136.9(2) . .
O5 Er1 O12 71.4(2) . .
O4 Er1 O12 127.1(2) . .
O1 Er1 O12 144.30(19) 3_666 .
O15 Er1 O12 73.2(2) . .
O10 Er1 O12 51.4(2) . .
O7 Er1 O12 111.2(2) . .
O9 Er1 O12 69.8(2) . .
O13 Er1 O12 107.9(2) . .
O5 Er1 N6 103.4(2) . .
O4 Er1 N6 97.5(2) . .
O1 Er1 N6 83.7(2) 3_666 .
O15 Er1 N6 26.23(19) . .
O10 Er1 N6 72.6(2) . .
O7 Er1 N6 158.8(2) . .
O9 Er1 N6 146.7(2) . .
O13 Er1 N6 26.10(18) . .
O12 Er1 N6 89.7(2) . .
O5 Er1 N5 97.3(2) . .
O4 Er1 N5 103.6(2) . .
O1 Er1 N5 161.9(2) 3_666 .
O15 Er1 N5 75.7(2) . .
O10 Er1 N5 25.56(19) . .
O7 Er1 N5 119.0(2) . .
O9 Er1 N5 68.6(2) . .
O13 Er1 N5 91.2(2) . .
O12 Er1 N5 25.95(19) . .
N6 Er1 N5 81.5(2) . .
O5 Er1 N4 89.1(2) . .
O4 Er1 N4 71.6(2) . .
O1 Er1 N4 102.5(2) 3_666 .
O15 Er1 N4 163.0(2) . .
O10 Er1 N4 98.3(3) . .
O7 Er1 N4 25.5(2) . .
O9 Er1 N4 25.8(2) . .
O13 Er1 N4 143.1(2) . .
O12 Er1 N4 91.7(2) . .
N6 Er1 N4 167.1(2) . .
N5 Er1 N4 94.2(2) . .
C2 C1 C6 120.0(9) . .
C2 C1 H1 120.0 . .
C6 C1 H1 120.0 . .
C3 C2 C1 121.9(9) . .
C3 C2 H2 119.0 . .
C1 C2 H2 119.0 . .
C4 C3 C2 118.0(10) . .
C4 C3 H3 121.0 . .
C2 C3 H3 121.0 . .
C3 C4 C5 121.7(10) . .
C3 C4 H4 119.2 . .
C5 C4 H4 119.2 . .
C4 C5 C6 119.9(9) . .
C4 C5 H5 120.0 . .
C6 C5 H5 120.0 . .
C1 C6 C5 118.4(9) . .
C1 C6 C7 122.1(8) . .
C5 C6 C7 119.2(8) . .
N1 C7 C6 115.2(7) . .
N1 C7 H7A 108.5 . .
C6 C7 H7A 108.5 . .
N1 C7 H7B 108.5 . .
C6 C7 H7B 108.5 . .
H7A C7 H7B 107.5 . .
O1 C8 N1 120.1(8) . .
O1 C8 C9 120.1(7) . .
N1 C8 C9 119.7(7) . .
C10 C9 C14 117.2(8) . .
C10 C9 C8 116.7(7) . .
C14 C9 C8 126.0(8) . .
C11 C10 C9 121.9(8) . .
C11 C10 H10 119.0 . .
C9 C10 H10 119.0 . .
C12 C11 C10 119.5(9) . .
C12 C11 H11 120.3 . .
C10 C11 H11 120.3 . .
C11 C12 C13 121.9(9) . .
C11 C12 H12 119.0 . .
C13 C12 H12 119.0 . .
C12 C13 C14 119.8(9) . .
C12 C13 H13 120.1 . .
C14 C13 H13 120.1 . .
O2 C14 C13 123.5(8) . .
O2 C14 C9 116.8(8) . .
C13 C14 C9 119.6(8) . .
O2 C15 C16 108.7(7) . .
O2 C15 H15A 109.9 . .
C16 C15 H15A 109.9 . .
O2 C15 H15B 109.9 . .
C16 C15 H15B 109.9 . .
H15A C15 H15B 108.3 . .
C21 C16 C17 118.5(10) . .
C21 C16 C15 119.0(9) . .
C17 C16 C15 122.4(10) . .
C16 C17 C18 120.2(10) . .
C16 C17 H17 119.9 . .
C18 C17 H17 119.9 . .
C19 C18 C17 119.2(10) . .
C19 C18 H18 120.4 . .
C17 C18 H18 120.4 . .
C18 C19 C20 122.9(10) . .
C18 C19 H19 118.5 . .
C20 C19 H19 118.5 . .
C19 C20 C21 116.5(9) . .
C19 C20 C22 122.5(9) . .
C21 C20 C22 121.0(9) . .
C16 C21 C20 122.6(9) . .
C16 C21 H21 118.7 . .
C20 C21 H21 118.7 . .
O3 C22 C20 106.6(6) . .
O3 C22 H22A 110.4 . .
C20 C22 H22A 110.4 . .
O3 C22 H22B 110.4 . .
C20 C22 H22B 110.4 . .
H22A C22 H22B 108.6 . .
C24 C23 O3 122.9(7) . .
C24 C23 C28 120.7(8) . .
O3 C23 C28 116.4(7) . .
C23 C24 C25 121.3(8) . .
C23 C24 H24 119.4 . .
C25 C24 H24 119.4 . .
C24 C25 C26 118.6(9) . .
C24 C25 H25 120.7 . .
C26 C25 H25 120.7 . .
C27 C26 C25 119.7(9) . .
C27 C26 H26 120.2 . .
C25 C26 H26 120.2 . .
C28 C27 C26 122.6(9) . .
C28 C27 H27 118.7 . .
C26 C27 H27 118.7 . .
C27 C28 C23 117.1(8) . .
C27 C28 C29 118.7(8) . .
C23 C28 C29 124.0(8) . .
O4 C29 N2 121.9(8) . .
O4 C29 C28 120.9(8) . .
N2 C29 C28 117.1(7) . .
N2 C30 C31 110.3(8) . .
N2 C30 H30A 109.6 . .
C31 C30 H30A 109.6 . .
N2 C30 H30B 109.6 . .
C31 C30 H30B 109.6 . .
H30A C30 H30B 108.1 . .
C32 C31 C36 117.2(11) . .
C32 C31 C30 121.4(10) . .
C36 C31 C30 121.4(9) . .
C31 C32 C33 122.6(12) . .
C31 C32 H32 118.7 . .
C33 C32 H32 118.7 . .
C32 C33 C34 118.8(12) . .
C32 C33 H33 120.6 . .
C34 C33 H33 120.6 . .
C35 C34 C33 121.0(12) . .
C35 C34 H34 119.5 . .
C33 C34 H34 119.5 . .
C34 C35 C36 118.8(11) . .
C34 C35 H35 120.6 . .
C36 C35 H35 120.6 . .
C35 C36 C31 121.6(11) . .
C35 C36 H36 119.2 . .
C31 C36 H36 119.2 . .
C42 C37 C38 120.2(14) . .
C42 C37 H37 119.9 . .
C38 C37 H37 119.9 . .
C39 C38 C37 118.5(19) . .
C39 C38 H38 120.7 . .
C37 C38 H38 120.7 . .
C38 C39 C40 122(2) . .
C38 C39 H39 118.9 . .
C40 C39 H39 118.9 . .
C39 C40 C41 119(2) . .
C39 C40 H40 120.3 . .
C41 C40 H40 120.3 . .
C42 C41 C40 120.0(15) . .
C42 C41 H41 120.0 . .
C40 C41 H41 120.0 . .
C41 C42 C37 119.7(11) . .
C41 C42 C43 119.9(11) . .
C37 C42 C43 120.4(10) . .
N3 C43 C42 111.2(7) . .
N3 C43 H43A 109.4 . .
C42 C43 H43A 109.4 . .
N3 C43 H43B 109.4 . .
C42 C43 H43B 109.4 . .
H43A C43 H43B 108.0 . .
O5 C44 N3 119.2(8) . .
O5 C44 C45 119.8(8) . .
N3 C44 C45 121.0(7) . .
C46 C45 C50 118.1(7) . .
C46 C45 C44 117.1(7) . .
C50 C45 C44 124.8(8) . .
C47 C46 C45 122.5(8) . .
C47 C46 H46 118.7 . .
C45 C46 H46 118.7 . .
C46 C47 C48 118.6(9) . .
C46 C47 H47 120.7 . .
C48 C47 H47 120.7 . .
C49 C48 C47 121.0(9) . .
C49 C48 H48 119.5 . .
C47 C48 H48 119.5 . .
C48 C49 C50 120.8(8) . .
C48 C49 H49 119.6 . .
C50 C49 H49 119.6 . .
O6 C50 C49 123.3(7) . .
O6 C50 C45 117.7(7) . .
C49 C50 C45 119.0(8) . .
C56 C51A O6 113.2(12) 3_665 .
C56 C51A C52 47.6(11) 3_665 .
O6 C51A C52 103.3(10) . .
C56 C52 C57 69.9(14) 3_665 .
C56 C52 C53 178(2) 3_665 .
C57 C52 C53 110(2) . .
C56 C52 C51A 61.9(18) 3_665 .
C57 C52 C51A 132(2) . .
C53 C52 C51A 118.0(16) . .
C52 C53 C54 125(2) . .
C52 C53 H53 117.5 . .
C54 C53 H53 117.5 . .
C55 C54 C53 121(2) . .
C55 C54 H54 119.6 . .
C53 C54 H54 119.6 . .
C56 C55 C54 116.3(19) . .
C56 C55 H55 121.9 . .
C54 C55 H55 121.9 . .
C52 C56 C51B 70.5(16) 3_665 3_665
C52 C56 C51A 70.5(16) 3_665 3_665
C51B C56 C51A 0.0(14) 3_665 3_665
C52 C56 C55 176(2) 3_665 .
C51B C56 C55 111.5(16) 3_665 .
C51A C56 C55 111.5(16) 3_665 .
C52 C56 C57 60.6(13) 3_665 .
C51B C56 C57 131.1(16) 3_665 .
C51A C56 C57 131.1(16) 3_665 .
C55 C56 C57 117.1(16) . .
C52 C57 C52 179.996(5) 3_665 .
C52 C57 C56 49.5(13) 3_665 .
C52 C57 C56 130.5(13) . .
C52 C57 C56 130.5(13) 3_665 3_665
C52 C57 C56 49.5(13) . 3_665
C56 C57 C56 179.998(3) . 3_665
C8 N1 C7 126.4(7) . .
C8 N1 H1A 116.8 . .
C7 N1 H1A 116.8 . .
C29 N2 C30 125.1(8) . .
C29 N2 H2A 117.5 . .
C30 N2 H2A 117.5 . .
C44 N3 C43 125.4(7) . .
C44 N3 H3A 117.3 . .
C43 N3 H3A 117.3 . .
O8 N4 O7 122.9(10) . .
O8 N4 O9 123.4(10) . .
O7 N4 O9 113.7(8) . .
O8 N4 Er1 172.8(7) . .
O7 N4 Er1 56.0(5) . .
O9 N4 Er1 58.1(5) . .
O11 N5 O10 122.1(8) . .
O11 N5 O12 122.5(9) . .
O10 N5 O12 115.4(8) . .
O11 N5 Er1 175.4(6) . .
O10 N5 Er1 56.2(4) . .
O12 N5 Er1 59.4(4) . .
O14 N6 O13 123.0(8) . .
O14 N6 O15 122.6(8) . .
O13 N6 O15 114.4(7) . .
O14 N6 Er1 174.8(7) . .
O13 N6 Er1 58.7(4) . .
O15 N6 Er1 56.0(4) . .
C8 O1 Er1 153.8(5) . 3_666
C14 O2 C15 117.7(7) . .
C23 O3 C22 118.5(6) . .
C29 O4 Er1 161.7(6) . .
C44 O5 Er1 168.9(6) . .
C50 O6 C51A 120.8(7) . .
N4 O7 Er1 98.5(6) . .
N4 O9 Er1 96.2(5) . .
N5 O10 Er1 98.2(5) . .
N5 O12 Er1 94.7(5) . .
N6 O13 Er1 95.2(5) . .
N6 O15 Er1 97.8(5) . .

loop_
_geom_bond_atom_site_label_1
_geom_bond_atom_site_label_2
_geom_bond_distance
_geom_bond_site_symmetry_2
Er1 O5 2.261(5) .
Er1 O4 2.284(5) .
Er1 O1 2.309(5) 3_666
Er1 O15 2.412(6) .
Er1 O10 2.423(6) .
Er1 O7 2.428(6) .
Er1 O9 2.473(6) .
Er1 O13 2.473(6) .
Er1 O12 2.490(6) .
Er1 N6 2.884(8) .
Er1 N5 2.884(9) .
Er1 N4 2.897(9) .
C1 C2 1.370(13) .
C1 C6 1.377(11) .
C1 H1 0.9300 .
C2 C3 1.369(14) .
C2 H2 0.9300 .
C3 C4 1.363(12) .
C3 H3 0.9300 .
C4 C5 1.372(12) .
C4 H4 0.9300 .
C5 C6 1.394(12) .
C5 H5 0.9300 .
C6 C7 1.513(12) .
C7 N1 1.460(10) .
C7 H7A 0.9700 .
C7 H7B 0.9700 .
C8 O1 1.263(8) .
C8 N1 1.315(10) .
C8 C9 1.484(11) .
C9 C10 1.400(11) .
C9 C14 1.416(11) .
C10 C11 1.374(11) .
C10 H10 0.9300 .
C11 C12 1.339(12) .
C11 H11 0.9300 .
C12 C13 1.377(12) .
C12 H12 0.9300 .
C13 C14 1.388(12) .
C13 H13 0.9300 .
C14 O2 1.377(10) .
C15 O2 1.431(9) .
C15 C16 1.511(13) .
C15 H15A 0.9700 .
C15 H15B 0.9700 .
C16 C21 1.373(12) .
C16 C17 1.374(13) .
C17 C18 1.401(14) .
C17 H17 0.9300 .
C18 C19 1.360(13) .
C18 H18 0.9300 .
C19 C20 1.365(12) .
C19 H19 0.9300 .
C20 C21 1.407(12) .
C20 C22 1.509(12) .
C21 H21 0.9300 .
C22 O3 1.442(9) .
C22 H22A 0.9700 .
C22 H22B 0.9700 .
C23 C24 1.368(11) .
C23 O3 1.375(9) .
C23 C28 1.417(11) .
C24 C25 1.384(12) .
C24 H24 0.9300 .
C25 C26 1.388(13) .
C25 H25 0.9300 .
C26 C27 1.384(12) .
C26 H26 0.9300 .
C27 C28 1.367(12) .
C27 H27 0.9300 .
C28 C29 1.494(11) .
C29 O4 1.246(9) .
C29 N2 1.306(10) .
C30 N2 1.471(11) .
C30 C31 1.535(14) .
C30 H30A 0.9700 .
C30 H30B 0.9700 .
C31 C32 1.327(14) .
C31 C36 1.384(13) .
C32 C33 1.363(16) .
C32 H32 0.9300 .
C33 C34 1.363(16) .
C33 H33 0.9300 .
C34 C35 1.336(14) .
C34 H34 0.9300 .
C35 C36 1.366(14) .
C35 H35 0.9300 .
C36 H36 0.9300 .
C37 C42 1.355(14) .
C37 C38 1.396(19) .
C37 H37 0.9300 .
C38 C39 1.33(2) .
C38 H38 0.9300 .
C39 C40 1.33(3) .
C39 H39 0.9300 .
C40 C41 1.39(2) .
C40 H40 0.9300 .
C41 C42 1.337(14) .
C41 H41 0.9300 .
C42 C43 1.496(12) .
C43 N3 1.471(10) .
C43 H43A 0.9700 .
C43 H43B 0.9700 .
C44 O5 1.261(8) .
C44 N3 1.325(10) .
C44 C45 1.488(11) .
C45 C46 1.385(11) .
C45 C50 1.412(10) .
C46 C47 1.371(11) .
C46 H46 0.9300 .
C47 C48 1.380(12) .
C47 H47 0.9300 .
C48 C49 1.365(13) .
C48 H48 0.9300 .
C49 C50 1.392(11) .
C49 H49 0.9300 .
C50 O6 1.354(10) .
C51A C56 1.37(2) 3_665
C51A O6 1.462(10) .
C51A C52 1.46(3) .
C52 C56 1.14(3) 3_665
C52 C57 1.312(16) .
C52 C53 1.393(18) .
C53 C54 1.400(17) .
C53 H53 0.9300 .
C54 C55 1.390(17) .
C54 H54 0.9300 .
C55 C56 1.390(17) .
C55 H55 0.9300 .
C56 C52 1.14(3) 3_665
C56 C51B 1.37(2) 3_665
C56 C51A 1.37(2) 3_665
C56 C57 1.414(18) .
C57 C52 1.312(16) 3_665
C57 C56 1.414(18) 3_665
N1 H1A 0.8600 .
N2 H2A 0.8600 .
N3 H3A 0.8600 .
N4 O8 1.188(10) .
N4 O7 1.262(9) .
N4 O9 1.267(10) .
N5 O11 1.207(9) .
N5 O10 1.257(9) .
N5 O12 1.266(9) .
N6 O14 1.203(9) .
N6 O13 1.274(9) .
N6 O15 1.287(9) .
O1 Er1 2.309(5) 3_666

loop_
_geom_torsion_atom_site_label_1
_geom_torsion_atom_site_label_2
_geom_torsion_atom_site_label_3
_geom_torsion_atom_site_label_4
_geom_torsion
_geom_torsion_site_symmetry_1
_geom_torsion_site_symmetry_4
C6 C1 C2 C3 -1.1(16) . .
C1 C2 C3 C4 0.0(16) . .
C2 C3 C4 C5 0.7(16) . .
C3 C4 C5 C6 -0.3(16) . .
C2 C1 C6 C5 1.5(14) . .
C2 C1 C6 C7 175.8(9) . .
C4 C5 C6 C1 -0.8(14) . .
C4 C5 C6 C7 -175.3(9) . .
C1 C6 C7 N1 16.4(12) . .
C5 C6 C7 N1 -169.4(8) . .
O1 C8 C9 C10 16.9(11) . .
N1 C8 C9 C10 -161.3(7) . .
O1 C8 C9 C14 -163.7(8) . .
N1 C8 C9 C14 18.0(12) . .
C14 C9 C10 C11 1.2(12) . .
C8 C9 C10 C11 -179.4(7) . .
C9 C10 C11 C12 0.6(13) . .
C10 C11 C12 C13 -0.4(15) . .
C11 C12 C13 C14 -1.7(15) . .
C12 C13 C14 O2 -178.1(9) . .
C12 C13 C14 C9 3.5(14) . .
C10 C9 C14 O2 178.3(7) . .
C8 C9 C14 O2 -1.1(12) . .
C10 C9 C14 C13 -3.3(12) . .
C8 C9 C14 C13 177.4(8) . .
O2 C15 C16 C21 -105.9(9) . .
O2 C15 C16 C17 77.4(11) . .
C21 C16 C17 C18 2.1(14) . .
C15 C16 C17 C18 178.8(9) . .
C16 C17 C18 C19 -2.0(16) . .
C17 C18 C19 C20 -0.1(16) . .
C18 C19 C20 C21 1.8(14) . .
C18 C19 C20 C22 -177.7(9) . .
C17 C16 C21 C20 -0.2(13) . .
C15 C16 C21 C20 -177.1(7) . .
C19 C20 C21 C16 -1.7(12) . .
C22 C20 C21 C16 177.8(8) . .
C19 C20 C22 O3 -113.5(9) . .
C21 C20 C22 O3 67.0(10) . .
O3 C23 C24 C25 -179.3(8) . .
C28 C23 C24 C25 -1.2(14) . .
C23 C24 C25 C26 -1.1(15) . .
C24 C25 C26 C27 3.2(17) . .
C25 C26 C27 C28 -3.2(18) . .
C26 C27 C28 C23 1.0(16) . .
C26 C27 C28 C29 175.8(10) . .
C24 C23 C28 C27 1.2(14) . .
O3 C23 C28 C27 179.5(9) . .
C24 C23 C28 C29 -173.3(9) . .
O3 C23 C28 C29 5.0(13) . .
C27 C28 C29 O4 -17.9(14) . .
C23 C28 C29 O4 156.5(9) . .
C27 C28 C29 N2 159.6(9) . .
C23 C28 C29 N2 -26.0(14) . .
N2 C30 C31 C32 127.0(12) . .
N2 C30 C31 C36 -53.2(14) . .
C36 C31 C32 C33 -2(2) . .
C30 C31 C32 C33 178.1(14) . .
C31 C32 C33 C34 2(3) . .
C32 C33 C34 C35 -1(2) . .
C33 C34 C35 C36 0(2) . .
C34 C35 C36 C31 0.1(18) . .
C32 C31 C36 C35 0.5(18) . .
C30 C31 C36 C35 -179.2(10) . .
C42 C37 C38 C39 -3(2) . .
C37 C38 C39 C40 3(3) . .
C38 C39 C40 C41 -3(3) . .
C39 C40 C41 C42 2(3) . .
C40 C41 C42 C37 -1.7(19) . .
C40 C41 C42 C43 -179.8(13) . .
C38 C37 C42 C41 2.5(16) . .
C38 C37 C42 C43 -179.4(10) . .
C41 C42 C43 N3 -94.8(11) . .
C37 C42 C43 N3 87.2(10) . .
O5 C44 C45 C46 5.2(12) . .
N3 C44 C45 C46 -173.2(8) . .
O5 C44 C45 C50 -175.7(8) . .
N3 C44 C45 C50 5.9(13) . .
C50 C45 C46 C47 -0.2(13) . .
C44 C45 C46 C47 178.9(8) . .
C45 C46 C47 C48 0.0(14) . .
C46 C47 C48 C49 0.6(15) . .
C47 C48 C49 C50 -1.1(16) . .
C48 C49 C50 O6 -179.9(9) . .
C48 C49 C50 C45 0.8(14) . .
C46 C45 C50 O6 -179.5(8) . .
C44 C45 C50 O6 1.4(12) . .
C46 C45 C50 C49 -0.2(12) . .
C44 C45 C50 C49 -179.3(8) . .
O6 C51A C52 C56 109.5(15) . 3_665
C56 C51A C52 C57 -3.1(14) 3_665 .
O6 C51A C52 C57 106.4(18) . .
C56 C51A C52 C53 177(2) 3_665 .
O6 C51A C52 C53 -73.1(18) . .
C56 C52 C53 C54 -95(61) 3_665 .
C57 C52 C53 C54 -2(3) . .
C51A C52 C53 C54 178.1(17) . .
C52 C53 C54 C55 2(3) . .
C53 C54 C55 C56 -2(3) . .
C54 C55 C56 C52 53(36) . 3_665
C54 C55 C56 C51B 177.6(15) . 3_665
C54 C55 C56 C51A 177.6(15) . 3_665
C54 C55 C56 C57 3(2) . .
C56 C52 C57 C52 76(4) 3_665 3_665
C53 C52 C57 C52 -102(5) . 3_665
C51A C52 C57 C52 79(4) . 3_665
C56 C52 C57 C56 180.0 3_665 .
C53 C52 C57 C56 2(2) . .
C51A C52 C57 C56 -177.1(14) . .
C53 C52 C57 C56 -178(2) . 3_665
C51A C52 C57 C56 2.9(14) . 3_665
C51B C56 C57 C52 3.1(14) 3_665 3_665
C51A C56 C57 C52 3.1(14) 3_665 3_665
C55 C56 C57 C52 177(2) . 3_665
C52 C56 C57 C52 180.0 3_665 .
C51B C56 C57 C52 -176.9(14) 3_665 .
C51A C56 C57 C52 -176.9(14) 3_665 .
C55 C56 C57 C52 -3(2) . .
C52 C56 C57 C56 115(11) 3_665 3_665
C51B C56 C57 C56 118(11) 3_665 3_665
C51A C56 C57 C56 118(11) 3_665 3_665
C55 C56 C57 C56 -68(11) . 3_665
O1 C8 N1 C7 -0.1(13) . .
C9 C8 N1 C7 178.2(7) . .
C6 C7 N1 C8 107.7(9) . .
O4 C29 N2 C30 -8.2(15) . .
C28 C29 N2 C30 174.4(9) . .
C31 C30 N2 C29 -93.3(11) . .
O5 C44 N3 C43 2.7(13) . .
C45 C44 N3 C43 -178.9(8) . .
C42 C43 N3 C44 -153.2(9) . .
O5 Er1 N4 O8 -153(7) . .
O4 Er1 N4 O8 7(7) . .
O1 Er1 N4 O8 -77(7) 3_666 .
O15 Er1 N4 O8 162(6) . .
O10 Er1 N4 O8 84(7) . .
O7 Er1 N4 O8 -83(7) . .
O9 Er1 N4 O8 104(7) . .
O13 Er1 N4 O8 12(7) . .
O12 Er1 N4 O8 136(7) . .
N6 Er1 N4 O8 40(7) . .
N5 Er1 N4 O8 110(7) . .
O5 Er1 N4 O7 -69.9(5) . .
O4 Er1 N4 O7 89.9(5) . .
O1 Er1 N4 O7 5.7(5) 3_666 .
O15 Er1 N4 O7 -114.5(8) . .
O10 Er1 N4 O7 167.5(5) . .
O9 Er1 N4 O7 -172.6(8) . .
O13 Er1 N4 O7 95.2(6) . .
O12 Er1 N4 O7 -141.3(5) . .
N6 Er1 N4 O7 123.0(11) . .
N5 Er1 N4 O7 -167.2(5) . .
O5 Er1 N4 O9 102.7(5) . .
O4 Er1 N4 O9 -97.4(5) . .
O1 Er1 N4 O9 178.3(5) 3_666 .
O15 Er1 N4 O9 58.2(11) . .
O10 Er1 N4 O9 -19.9(5) . .
O7 Er1 N4 O9 172.6(8) . .
O13 Er1 N4 O9 -92.2(6) . .
O12 Er1 N4 O9 31.3(5) . .
N6 Er1 N4 O9 -64.4(13) . .
N5 Er1 N4 O9 5.5(5) . .
O5 Er1 N5 O11 -120(9) . .
O4 Er1 N5 O11 42(9) . .
O1 Er1 N5 O11 173(8) 3_666 .
O15 Er1 N5 O11 163(9) . .
O10 Er1 N5 O11 70(9) . .
O7 Er1 N5 O11 -37(9) . .
O9 Er1 N5 O11 -28(9) . .
O13 Er1 N5 O11 113(9) . .
O12 Er1 N5 O11 -116(9) . .
N6 Er1 N5 O11 137(9) . .
N4 Er1 N5 O11 -30(9) . .
O5 Er1 N5 O10 169.8(5) . .
O4 Er1 N5 O10 -28.5(5) . .
O1 Er1 N5 O10 102.5(8) 3_666 .
O15 Er1 N5 O10 93.4(5) . .
O7 Er1 N5 O10 -106.8(5) . .
O9 Er1 N5 O10 -98.0(5) . .
O13 Er1 N5 O10 43.0(5) . .
O12 Er1 N5 O10 174.4(8) . .
N6 Er1 N5 O10 67.3(5) . .
N4 Er1 N5 O10 -100.5(5) . .
O5 Er1 N5 O12 -4.5(5) . .
O4 Er1 N5 O12 157.1(5) . .
O1 Er1 N5 O12 -71.8(9) 3_666 .
O15 Er1 N5 O12 -81.0(5) . .
O10 Er1 N5 O12 -174.4(8) . .
O7 Er1 N5 O12 78.8(5) . .
O9 Er1 N5 O12 87.7(5) . .
O13 Er1 N5 O12 -131.4(5) . .
N6 Er1 N5 O12 -107.1(5) . .
N4 Er1 N5 O12 85.1(5) . .
O5 Er1 N6 O14 -96(8) . .
O4 Er1 N6 O14 103(8) . .
O1 Er1 N6 O14 -170(8) 3_666 .
O15 Er1 N6 O14 -75(8) . .
O10 Er1 N6 O14 25(8) . .
O7 Er1 N6 O14 165(7) . .
O9 Er1 N6 O14 26(8) . .
O13 Er1 N6 O14 111(8) . .
O12 Er1 N6 O14 -25(8) . .
N5 Er1 N6 O14 0(8) . .
N4 Er1 N6 O14 71(8) . .
O5 Er1 N6 O13 153.8(4) . .
O4 Er1 N6 O13 -8.0(5) . .
O1 Er1 N6 O13 79.7(5) 3_666 .
O15 Er1 N6 O13 174.5(8) . .
O10 Er1 N6 O13 -86.1(5) . .
O7 Er1 N6 O13 54.9(8) . .
O9 Er1 N6 O13 -85.1(6) . .
O12 Er1 N6 O13 -135.4(5) . .
N5 Er1 N6 O13 -110.7(5) . .
N4 Er1 N6 O13 -39.5(13) . .
O5 Er1 N6 O15 -20.7(5) . .
O4 Er1 N6 O15 177.5(5) . .
O1 Er1 N6 O15 -94.7(5) 3_666 .
O10 Er1 N6 O15 99.5(5) . .
O7 Er1 N6 O15 -119.6(6) . .
O9 Er1 N6 O15 100.5(6) . .
O13 Er1 N6 O15 -174.5(8) . .
O12 Er1 N6 O15 50.1(5) . .
N5 Er1 N6 O15 74.9(5) . .
N4 Er1 N6 O15 146.0(10) . .
N1 C8 O1 Er1 -89.3(14) . 3_666
C9 C8 O1 Er1 92.5(13) . 3_666
C13 C14 O2 C15 -9.7(13) . .
C9 C14 O2 C15 168.6(8) . .
C16 C15 O2 C14 174.9(8) . .
C24 C23 O3 C22 -4.9(12) . .
C28 C23 O3 C22 176.9(8) . .
C20 C22 O3 C23 -174.8(7) . .
N2 C29 O4 Er1 -77(2) . .
C28 C29 O4 Er1 100.3(19) . .
O5 Er1 O4 C29 41(2) . .
O1 Er1 O4 C29 96.8(19) 3_666 .
O15 Er1 O4 C29 -178.5(18) . .
O10 Er1 O4 C29 -108.8(19) . .
O7 Er1 O4 C29 19.9(19) . .
O9 Er1 O4 C29 -33.1(19) . .
O13 Er1 O4 C29 176.5(19) . .
O12 Er1 O4 C29 -84.5(19) . .
N6 Er1 O4 C29 -179.8(19) . .
N5 Er1 O4 C29 -96.8(19) . .
N4 Er1 O4 C29 -6.8(19) . .
N3 C44 O5 Er1 60(3) . .
C45 C44 O5 Er1 -118(3) . .
O4 Er1 O5 C44 -135(3) . .
O1 Er1 O5 C44 166(3) 3_666 .
O15 Er1 O5 C44 77(3) . .
O10 Er1 O5 C44 9(3) . .
O7 Er1 O5 C44 -115(3) . .
O9 Er1 O5 C44 -65(3) . .
O13 Er1 O5 C44 100(3) . .
O12 Er1 O5 C44 1(3) . .
N6 Er1 O5 C44 86(3) . .
N5 Er1 O5 C44 4(3) . .
N4 Er1 O5 C44 -91(3) . .
C49 C50 O6 C51A 0.4(14) . .
C45 C50 O6 C51A 179.7(10) . .
C56 C51A O6 C50 -104.4(13) 3_665 .
C52 C51A O6 C50 -153.7(12) . .
O8 N4 O7 Er1 171.5(8) . .
O9 N4 O7 Er1 -6.8(8) . .
O5 Er1 O7 N4 107.9(5) . .
O4 Er1 O7 N4 -81.9(5) . .
O1 Er1 O7 N4 -174.3(5) 3_666 .
O15 Er1 O7 N4 138.6(6) . .
O10 Er1 O7 N4 -14.9(6) . .
O9 Er1 O7 N4 4.1(5) . .
O13 Er1 O7 N4 -116.3(5) . .
O12 Er1 O7 N4 42.1(5) . .
N6 Er1 O7 N4 -148.9(6) . .
N5 Er1 O7 N4 14.7(6) . .
O8 N4 O9 Er1 -171.6(9) . .
O7 N4 O9 Er1 6.7(8) . .
O5 Er1 O9 N4 -78.2(5) . .
O4 Er1 O9 N4 75.2(5) . .
O1 Er1 O9 N4 -2.1(6) 3_666 .
O15 Er1 O9 N4 -155.9(5) . .
O10 Er1 O9 N4 159.5(5) . .
O7 Er1 O9 N4 -4.1(5) . .
O13 Er1 O9 N4 118.6(5) . .
O12 Er1 O9 N4 -146.4(5) . .
N6 Er1 O9 N4 158.5(5) . .
N5 Er1 O9 N4 -174.1(5) . .
O11 N5 O10 Er1 -174.9(7) . .
O12 N5 O10 Er1 5.4(8) . .
O5 Er1 O10 N5 -12.0(6) . .
O4 Er1 O10 N5 152.0(5) . .
O1 Er1 O10 N5 -139.0(5) 3_666 .
O15 Er1 O10 N5 -80.7(5) . .
O7 Er1 O10 N5 88.7(5) . .
O9 Er1 O10 N5 73.4(5) . .
O13 Er1 O10 N5 -134.5(5) . .
O12 Er1 O10 N5 -3.2(4) . .
N6 Er1 O10 N5 -107.1(5) . .
N4 Er1 O10 N5 82.3(5) . .
O11 N5 O12 Er1 175.1(7) . .
O10 N5 O12 Er1 -5.2(7) . .
O5 Er1 O12 N5 175.3(5) . .
O4 Er1 O12 N5 -28.2(6) . .
O1 Er1 O12 N5 149.6(4) 3_666 .
O15 Er1 O12 N5 91.7(5) . .
O10 Er1 O12 N5 3.1(4) . .
O7 Er1 O12 N5 -113.0(5) . .
O9 Er1 O12 N5 -82.3(5) . .
O13 Er1 O12 N5 52.0(5) . .
N6 Er1 O12 N5 71.0(5) . .
N4 Er1 O12 N5 -96.2(5) . .
O14 N6 O13 Er1 -174.2(8) . .
O15 N6 O13 Er1 5.0(7) . .
O5 Er1 O13 N6 -32.2(5) . .
O4 Er1 O13 N6 171.6(5) . .
O1 Er1 O13 N6 -96.5(5) 3_666 .
O15 Er1 O13 N6 -3.1(4) . .
O10 Er1 O13 N6 85.7(5) . .
O7 Er1 O13 N6 -153.6(4) . .
O9 Er1 O13 N6 126.9(5) . .
O12 Er1 O13 N6 47.5(5) . .
N5 Er1 O13 N6 67.7(5) . .
N4 Er1 O13 N6 166.3(5) . .
O14 N6 O15 Er1 174.1(8) . .
O13 N6 O15 Er1 -5.2(7) . .
O5 Er1 O15 N6 159.5(5) . .
O4 Er1 O15 N6 -3.0(6) . .
O1 Er1 O15 N6 83.0(5) 3_666 .
O10 Er1 O15 N6 -73.8(5) . .
O7 Er1 O15 N6 128.6(6) . .
O9 Er1 O15 N6 -117.4(5) . .
O13 Er1 O15 N6 3.1(4) . .
O12 Er1 O15 N6 -126.7(5) . .
N5 Er1 O15 N6 -99.9(5) . .
N4 Er1 O15 N6 -154.8(8) . .
